data_7020332
loop_
_publ_author_name
'Safko, Jason P.'
'Kuperstock, Jacob E.'
'McCullough, Shannon M.'
'Noviello, Andrew M.'
'Li, Xiaobo'
'Killarney, James P.'
'Murphy, Caitlin'
'Patterson, Howard H.'
'Bayse, Craig A.'
'Pike, Robert D.'

_publ_section_title
;
 Network formation and photoluminescence in copper(I) halide complexes
 with substituted piperazine ligands.
;
_journal_issue 38
_journal_name_full 'Dalton transactions (Cambridge, England : 2003)'
_journal_page_first 11663
_journal_page_last 11674
_journal_paper_doi 10.1039/c2dt31241g
_journal_volume 41
_journal_year 2012
_chemical_formula_moiety 'C9 H11 Cu I N'
_chemical_formula_sum 'C9 H11 Cu I N'
_chemical_formula_weight 323.63
_chemical_name_systematic
;
?
;
_space_group_IT_number 14
_symmetry_cell_setting monoclinic
_symmetry_space_group_name_Hall '-P 2yn'
_symmetry_space_group_name_H-M 'P 1 21/n 1'
_atom_sites_solution_hydrogens geom
_atom_sites_solution_primary direct
_atom_sites_solution_secondary difmap
_audit_creation_method SHELXL-97
_cell_angle_alpha 90.00
_cell_angle_beta 110.6170(10)
_cell_angle_gamma 90.00
_cell_formula_units_Z 4
_cell_length_a 7.7387(3)
_cell_length_b 16.7925(5)
_cell_length_c 8.2424(3)
_cell_measurement_reflns_used 7499
_cell_measurement_temperature 100(2)
_cell_measurement_theta_max 68.28
_cell_measurement_theta_min 2.63
_cell_volume 1002.52(6)
_computing_cell_refinement 'SAINTPLUS (Bruker AXS, 2004)'
_computing_data_collection 'APEX2 (Bruker AXS, 2004)'
_computing_data_reduction SAINTPLUS
_computing_molecular_graphics 'ORTEP3 (Farrugia, 1997)'
_computing_publication_material 'SHELXL97 (Sheldrick, 1997)'
_computing_structure_refinement 'XSHELL (Bruker, 2004)'
_computing_structure_solution 'SHELXS97 (Sheldrick, 1997)'
_diffrn_ambient_temperature 100(2)
_diffrn_measured_fraction_theta_full 0.974
_diffrn_measured_fraction_theta_max 0.974
_diffrn_measurement_device_type 'Bruker APEX-II CCD'
_diffrn_measurement_method '\w and \y'
_diffrn_radiation_monochromator graphite
_diffrn_radiation_source 'fine-focus sealed tube'
_diffrn_radiation_type CuK\a
_diffrn_radiation_wavelength 1.54178
_diffrn_reflns_av_R_equivalents 0.0551
_diffrn_reflns_av_sigmaI/netI 0.0330
_diffrn_reflns_limit_h_max 9
_diffrn_reflns_limit_h_min -9
_diffrn_reflns_limit_k_max 18
_diffrn_reflns_limit_k_min -20
_diffrn_reflns_limit_l_max 9
_diffrn_reflns_limit_l_min -9
_diffrn_reflns_number 10575
_diffrn_reflns_theta_full 66.97
_diffrn_reflns_theta_max 66.97
_diffrn_reflns_theta_min 5.27
_exptl_absorpt_coefficient_mu 26.796
_exptl_absorpt_correction_T_max 0.1727
_exptl_absorpt_correction_T_min 0.0313
_exptl_absorpt_correction_type numerical
_exptl_absorpt_process_details 'SADABS (Sheldrick, 2004)'
_exptl_crystal_colour colourless
_exptl_crystal_density_diffrn 2.144
_exptl_crystal_density_method 'not measured'
_exptl_crystal_description prism
_exptl_crystal_F_000 616
_exptl_crystal_size_max 0.421
_exptl_crystal_size_mid 0.137
_exptl_crystal_size_min 0.101
_refine_diff_density_max 0.497
_refine_diff_density_min -1.104
_refine_diff_density_rms 0.146
_refine_ls_extinction_method none
_refine_ls_goodness_of_fit_ref 1.120
_refine_ls_hydrogen_treatment constr
_refine_ls_matrix_type full
_refine_ls_number_parameters 109
_refine_ls_number_reflns 1740
_refine_ls_number_restraints 0
_refine_ls_restrained_S_all 1.120
_refine_ls_R_factor_all 0.0261
_refine_ls_R_factor_gt 0.0257
_refine_ls_shift/su_max 0.002
_refine_ls_shift/su_mean 0.000
_refine_ls_structure_factor_coef Fsqd
_refine_ls_weighting_details 'calc w=1/[\s^2^(Fo^2^)+(0.0288P)^2^+1.9698P] where P=(Fo^2^+2Fc^2^)/3'
_refine_ls_weighting_scheme calc
_refine_ls_wR_factor_gt 0.0644
_refine_ls_wR_factor_ref 0.0646
_reflns_number_gt 1711
_reflns_number_total 1740
_reflns_threshold_expression >2sigma(I)
_cod_data_source_file c2dt31241g.txt
_cod_data_source_block p21onn
_cod_original_sg_symbol_H-M P2(1)/n
_cod_database_code 7020332

loop_
_symmetry_equiv_pos_as_xyz
'x, y, z'
'-x+1/2, y+1/2, -z+1/2'
'-x, -y, -z'
'x-1/2, -y-1/2, z-1/2'

loop_
_atom_site_label
_atom_site_type_symbol
_atom_site_fract_x
_atom_site_fract_y
_atom_site_fract_z
_atom_site_U_iso_or_equiv
_atom_site_adp_type
_atom_site_occupancy
_atom_site_symmetry_multiplicity
_atom_site_calc_flag
_atom_site_refinement_flags
I1 I 0.11695(3) 0.955743(13) 1.27584(3) 0.01417(11) Uani 1 1 d .
Cu1 Cu 0.13878(8) 0.97409(3) 0.97646(7) 0.01361(15) Uani 1 1 d .
N1 N 0.3596(4) 0.94105(18) 0.9103(4) 0.0115(6) Uani 1 1 d .
C1 C 0.4125(5) 1.0078(2) 0.8184(4) 0.0116(7) Uani 1 1 d .
H1A H 0.3052 1.0229 0.7151 0.014 Uiso 1 1 calc R
H1B H 0.5128 0.9901 0.7783 0.014 Uiso 1 1 calc R
C2 C 0.4766(5) 1.0797(2) 0.9354(4) 0.0129(7) Uani 1 1 d .
H2A H 0.5087 1.1234 0.8705 0.016 Uiso 1 1 calc R
H2B H 0.3755 1.0984 0.9732 0.016 Uiso 1 1 calc R
C3 C 0.3065(5) 0.8720(2) 0.7882(5) 0.0143(7) Uani 1 1 d .
H3A H 0.4141 0.8565 0.7567 0.017 Uiso 1 1 calc R
H3B H 0.2067 0.8889 0.6807 0.017 Uiso 1 1 calc R
C4 C 0.2418(5) 0.8001(2) 0.8619(4) 0.0146(7) Uani 1 1 d .
C5 C 0.0718(6) 0.8003(2) 0.8833(5) 0.0174(8) Uani 1 1 d .
H5 H -0.0046 0.8462 0.8522 0.021 Uiso 1 1 calc R
C6 C 0.0123(6) 0.7342(2) 0.9495(5) 0.0201(8) Uani 1 1 d .
H6 H -0.1042 0.7350 0.9639 0.024 Uiso 1 1 calc R
C7 C 0.1225(6) 0.6665(2) 0.9948(5) 0.0197(8) Uani 1 1 d .
H7 H 0.0820 0.6212 1.0405 0.024 Uiso 1 1 calc R
C8 C 0.2917(6) 0.6658(2) 0.9730(5) 0.0184(8) Uani 1 1 d .
H8 H 0.3675 0.6197 1.0034 0.022 Uiso 1 1 calc R
C9 C 0.3516(6) 0.7320(2) 0.9068(5) 0.0174(8) Uani 1 1 d .
H9 H 0.4679 0.7309 0.8921 0.021 Uiso 1 1 calc R

loop_
_atom_site_aniso_label
_atom_site_aniso_U_11
_atom_site_aniso_U_22
_atom_site_aniso_U_33
_atom_site_aniso_U_23
_atom_site_aniso_U_13
_atom_site_aniso_U_12
I1 0.01517(16) 0.01878(16) 0.00997(16) 0.00289(7) 0.00619(11) 0.00202(8)
Cu1 0.0141(3) 0.0165(3) 0.0125(3) 0.0004(2) 0.0075(2) 0.0009(2)
N1 0.0118(15) 0.0129(13) 0.0112(15) 0.0027(12) 0.0059(13) -0.0009(12)
C1 0.0121(18) 0.0124(16) 0.0108(17) 0.0031(13) 0.0048(15) 0.0018(14)
C2 0.0171(18) 0.0129(16) 0.0102(17) 0.0029(13) 0.0066(15) 0.0003(15)
C3 0.0166(18) 0.0172(18) 0.0121(18) -0.0021(13) 0.0089(15) -0.0022(15)
C4 0.021(2) 0.0140(16) 0.0088(17) -0.0036(13) 0.0051(15) -0.0014(15)
C5 0.020(2) 0.0150(17) 0.0172(19) -0.0009(14) 0.0061(16) 0.0011(15)
C6 0.020(2) 0.0228(19) 0.022(2) -0.0017(15) 0.0130(17) -0.0027(16)
C7 0.027(2) 0.0177(18) 0.0149(19) -0.0004(14) 0.0086(17) -0.0057(16)
C8 0.025(2) 0.0125(16) 0.0134(18) -0.0020(14) 0.0021(16) 0.0019(16)
C9 0.0183(19) 0.0189(18) 0.0148(18) -0.0036(14) 0.0055(16) -0.0018(15)

loop_
_atom_type_symbol
_atom_type_description
_atom_type_scat_dispersion_real
_atom_type_scat_dispersion_imag
_atom_type_scat_source
C C 0.0181 0.0091 'International Tables Vol C Tables 4.2.6.8 and 6.1.1.4'
H H 0.0000 0.0000 'International Tables Vol C Tables 4.2.6.8 and 6.1.1.4'
N N 0.0311 0.0180 'International Tables Vol C Tables 4.2.6.8 and 6.1.1.4'
Cu Cu -1.9646 0.5888 'International Tables Vol C Tables 4.2.6.8 and 6.1.1.4'
I I -0.3257 6.8362 'International Tables Vol C Tables 4.2.6.8 and 6.1.1.4'

loop_
_geom_angle_atom_site_label_1
_geom_angle_atom_site_label_2
_geom_angle_atom_site_label_3
_geom_angle
_geom_angle_site_symmetry_1
_geom_angle_site_symmetry_3
Cu1 I1 Cu1 57.41(2) . 3_577
N1 Cu1 Cu1 172.50(9) . 3_577
N1 Cu1 I1 124.85(9) . .
Cu1 Cu1 I1 62.18(2) 3_577 .
N1 Cu1 I1 112.50(9) . 3_577
Cu1 Cu1 I1 60.40(2) 3_577 3_577
I1 Cu1 I1 122.59(2) . 3_577
C2 N1 C1 107.9(3) 3_677 .
C2 N1 C3 110.1(3) 3_677 .
C1 N1 C3 107.5(3) . .
C2 N1 Cu1 112.1(2) 3_677 .
C1 N1 Cu1 109.7(2) . .
C3 N1 Cu1 109.4(2) . .
N1 C1 C2 111.3(3) . .
N1 C1 H1A 109.4 . .
C2 C1 H1A 109.4 . .
N1 C1 H1B 109.4 . .
C2 C1 H1B 109.4 . .
H1A C1 H1B 108.0 . .
N1 C2 C1 110.4(3) 3_677 .
N1 C2 H2A 109.6 3_677 .
C1 C2 H2A 109.6 . .
N1 C2 H2B 109.6 3_677 .
C1 C2 H2B 109.6 . .
H2A C2 H2B 108.1 . .
N1 C3 C4 113.6(3) . .
N1 C3 H3A 108.9 . .
C4 C3 H3A 108.9 . .
N1 C3 H3B 108.9 . .
C4 C3 H3B 108.9 . .
H3A C3 H3B 107.7 . .
C5 C4 C9 118.9(4) . .
C5 C4 C3 120.8(3) . .
C9 C4 C3 120.3(3) . .
C6 C5 C4 120.7(4) . .
C6 C5 H5 119.7 . .
C4 C5 H5 119.7 . .
C5 C6 C7 120.2(4) . .
C5 C6 H6 119.9 . .
C7 C6 H6 119.9 . .
C8 C7 C6 119.4(4) . .
C8 C7 H7 120.3 . .
C6 C7 H7 120.3 . .
C7 C8 C9 120.5(4) . .
C7 C8 H8 119.8 . .
C9 C8 H8 119.8 . .
C8 C9 C4 120.3(4) . .
C8 C9 H9 119.8 . .
C4 C9 H9 119.8 . .

loop_
_geom_bond_atom_site_label_1
_geom_bond_atom_site_label_2
_geom_bond_distance
_geom_bond_site_symmetry_2
I1 Cu1 2.5507(6) .
I1 Cu1 2.5945(6) 3_577
Cu1 N1 2.045(3) .
Cu1 Cu1 2.4716(11) 3_577
Cu1 I1 2.5945(6) 3_577
N1 C2 1.487(5) 3_677
N1 C1 1.489(4) .
N1 C3 1.495(5) .
C1 C2 1.515(5) .
C1 H1A 0.9900 .
C1 H1B 0.9900 .
C2 N1 1.487(5) 3_677
C2 H2A 0.9900 .
C2 H2B 0.9900 .
C3 C4 1.513(5) .
C3 H3A 0.9900 .
C3 H3B 0.9900 .
C4 C5 1.388(6) .
C4 C9 1.395(5) .
C5 C6 1.385(6) .
C5 H5 0.9500 .
C6 C7 1.391(6) .
C6 H6 0.9500 .
C7 C8 1.383(6) .
C7 H7 0.9500 .
C8 C9 1.387(6) .
C8 H8 0.9500 .
C9 H9 0.9500 .

loop_
_geom_torsion_atom_site_label_1
_geom_torsion_atom_site_label_2
_geom_torsion_atom_site_label_3
_geom_torsion_atom_site_label_4
_geom_torsion
_geom_torsion_site_symmetry_1
_geom_torsion_site_symmetry_4
Cu1 I1 Cu1 N1 176.96(12) 3_577 .
Cu1 I1 Cu1 I1 0.0 3_577 3_577
I1 Cu1 N1 C2 -11.9(3) . 3_677
I1 Cu1 N1 C2 165.3(2) 3_577 3_677
I1 Cu1 N1 C1 -131.8(2) . .
I1 Cu1 N1 C1 45.5(2) 3_577 .
I1 Cu1 N1 C3 110.5(2) . .
I1 Cu1 N1 C3 -72.2(2) 3_577 .
C2 N1 C1 C2 -58.8(4) 3_677 .
C3 N1 C1 C2 -177.5(3) . .
Cu1 N1 C1 C2 63.6(3) . .
N1 C1 C2 N1 60.3(4) . 3_677
C2 N1 C3 C4 65.0(4) 3_677 .
C1 N1 C3 C4 -177.7(3) . .
Cu1 N1 C3 C4 -58.7(3) . .
N1 C3 C4 C5 72.0(4) . .
N1 C3 C4 C9 -109.1(4) . .
C9 C4 C5 C6 0.5(5) . .
C3 C4 C5 C6 179.5(3) . .
C4 C5 C6 C7 -0.2(6) . .
C5 C6 C7 C8 -0.1(6) . .
C6 C7 C8 C9 0.2(6) . .
C7 C8 C9 C4 0.1(6) . .
C5 C4 C9 C8 -0.4(5) . .
C3 C4 C9 C8 -179.4(3) . .
